data_1540641
loop_
_publ_author_name
'Loukopoulos, Edward'
'Griffiths, Kieran'
'Akien, Geoffrey'
'Kourkoumelis, Nikolaos'
'Abdul-Sada, Alaa'
'Kostakis, George'

_publ_section_title
;
 Dinuclear Lanthanide (III) Coordination Polymers in a Domino Reaction
;
_journal_issue 4
_journal_name_full Inorganics
_journal_page_first 448
_journal_paper_doi 10.3390/inorganics3040448
_journal_volume 3
_journal_year 2015
_chemical_formula_moiety 'C14.63 H14.27 N4 O7 Y, 0.68(C2 H6 O)'
_chemical_formula_sum 'C16 H18.37 N4 O7.68 Y'
_chemical_formula_weight 478.56
_chemical_name_systematic
;
 ?
;
_space_group_crystal_system orthorhombic
_space_group_IT_number 61
_space_group_name_Hall '-P 2ac 2ab'
_space_group_name_H-M_alt 'P b c a'
_symmetry_space_group_name_Hall '-P 2ac 2ab'
_symmetry_space_group_name_H-M 'P b c a'
_atom_sites_solution_hydrogens mixed
_audit_creation_date 2015-06-15
_audit_creation_method
;
Olex2 1.2
(compiled 2015.01.26 svn.r3150 for OlexSys, GUI svn.r4998)
;
_cell_angle_alpha 90
_cell_angle_beta 90
_cell_angle_gamma 90
_cell_formula_units_Z 8
_cell_length_a 14.6954(4)
_cell_length_b 14.3307(6)
_cell_length_c 18.2161(4)
_cell_measurement_reflns_used 7320
_cell_measurement_temperature 173
_cell_measurement_theta_max 71.4960
_cell_measurement_theta_min 4.8560
_cell_volume 3836.2(2)
_computing_cell_refinement
;
CrysAlisPro, Agilent Technologies,
Version 1.171.37.34i (release 04-08-2014 CrysAlis171 .NET)
(compiled Aug  4 2014,14:34:23)
;
_computing_data_collection
;
CrysAlisPro, Agilent Technologies,
Version 1.171.37.34i (release 04-08-2014 CrysAlis171 .NET)
(compiled Aug  4 2014,14:34:23)
;
_computing_data_reduction
;
CrysAlisPro, Agilent Technologies,
Version 1.171.37.34i (release 04-08-2014 CrysAlis171 .NET)
(compiled Aug  4 2014,14:34:23)
;
_computing_molecular_graphics 'Olex2 (Dolomanov et al., 2009)'
_computing_publication_material 'Olex2 (Dolomanov et al., 2009)'
_computing_structure_refinement 'ShelXL (Sheldrick, 2008)'
_diffrn_ambient_temperature 173
_diffrn_detector 'CCD plate'
_diffrn_detector_area_resol_mean 16.1033
_diffrn_detector_type Eos
_diffrn_measured_fraction_theta_full 0.998
_diffrn_measured_fraction_theta_max 0.993
_diffrn_measurement_details
;
  1 omega  -14.00   65.00   1.0000   12.5000
omega____ theta____ kappa____ phi______ frames
    -       54.7500  -57.0000 -120.0000 79

  2 omega   40.00   70.00   1.0000   12.5000
omega____ theta____ kappa____ phi______ frames
    -      109.5000  -38.0000 -180.0000 30

  3 omega   38.00   70.00   1.0000   12.5000
omega____ theta____ kappa____ phi______ frames
    -      109.5000  -38.0000 -120.0000 32

  4 omega   43.00   72.00   1.0000   12.5000
omega____ theta____ kappa____ phi______ frames
    -      109.5000  -25.0000  -90.0000 29

  5 omega   40.00   66.00   1.0000   12.5000
omega____ theta____ kappa____ phi______ frames
    -      109.5000  -38.0000  -30.0000 26

  6 omega   38.00   65.00   1.0000   12.5000
omega____ theta____ kappa____ phi______ frames
    -      109.5000  -25.0000  -60.0000 27

  7 omega   38.00   64.00   1.0000   12.5000
omega____ theta____ kappa____ phi______ frames
    -      109.5000  -38.0000  -90.0000 26

  8 omega   40.00  178.00   1.0000   12.5000
omega____ theta____ kappa____ phi______ frames
    -      109.5000    0.0000  -60.0000 138

  9 omega  123.00  148.00   1.0000   12.5000
omega____ theta____ kappa____ phi______ frames
    -      109.5000  -92.0000  -90.0000 25

 10 omega   98.00  148.00   1.0000   12.5000
omega____ theta____ kappa____ phi______ frames
    -      109.5000  -92.0000  -30.0000 50

 11 omega   83.00  109.00   1.0000   12.5000
omega____ theta____ kappa____ phi______ frames
    -      109.5000  -92.0000  -90.0000 26

 12 omega   51.00  142.00   1.0000   12.5000
omega____ theta____ kappa____ phi______ frames
    -      109.5000  -92.0000 -150.0000 91

 13 omega   48.00   79.00   1.0000   12.5000
omega____ theta____ kappa____ phi______ frames
    -      109.5000  -92.0000  -90.0000 31

 14 omega   40.00   70.00   1.0000   12.5000
omega____ theta____ kappa____ phi______ frames
    -      109.5000  -38.0000 -150.0000 30

 15 omega   37.00   70.00   1.0000   12.5000
omega____ theta____ kappa____ phi______ frames
    -      109.5000  -38.0000    0.0000 33

 16 omega   42.00   70.00   1.0000   12.5000
omega____ theta____ kappa____ phi______ frames
    -      109.5000  -38.0000   30.0000 28

 17 omega   42.00   72.00   1.0000   12.5000
omega____ theta____ kappa____ phi______ frames
    -      109.5000  -25.0000   90.0000 30

 18 omega   43.00   68.00   1.0000   12.5000
omega____ theta____ kappa____ phi______ frames
    -      109.5000  -38.0000  120.0000 25

 19 omega   43.00   69.00   1.0000   12.5000
omega____ theta____ kappa____ phi______ frames
    -      109.5000  -38.0000  150.0000 26

 20 omega   38.00   64.00   1.0000   12.5000
omega____ theta____ kappa____ phi______ frames
    -      109.5000  -25.0000  120.0000 26

 21 omega   39.00   70.00   1.0000   12.5000
omega____ theta____ kappa____ phi______ frames
    -      109.5000  -38.0000   60.0000 31

 22 omega   42.00  105.00   1.0000   12.5000
omega____ theta____ kappa____ phi______ frames
    -      109.5000  -92.0000    0.0000 63

 23 omega   55.00  132.00   1.0000   12.5000
omega____ theta____ kappa____ phi______ frames
    -      109.5000  -93.0000   70.1199 77

 24 omega   81.00  107.00   1.0000   12.5000
omega____ theta____ kappa____ phi______ frames
    -      109.5000  -92.0000  150.0000 26

 25 omega   98.00  123.00   1.0000   12.5000
omega____ theta____ kappa____ phi______ frames
    -       54.7500   57.0000   30.0000 25

 26 omega   73.00   98.00   1.0000   12.5000
omega____ theta____ kappa____ phi______ frames
    -       54.7500  125.0000  -60.0000 25

 27 omega   62.00  127.00   1.0000   12.5000
omega____ theta____ kappa____ phi______ frames
    -      109.5000  178.0000 -120.0000 65

 28 omega   25.00  116.00   1.0000   12.5000
omega____ theta____ kappa____ phi______ frames
    -       54.7500   77.0000    0.0000 91

 29 omega    1.00   28.00   1.0000    5.0000
omega____ theta____ kappa____ phi______ frames
    -        0.0000  -77.0000 -180.0000 27

 30 omega  -22.00   32.00   1.0000    5.0000
omega____ theta____ kappa____ phi______ frames
    -        0.0000  -99.0000  -90.0000 54

 31 omega  -16.00   36.00   1.0000    5.0000
omega____ theta____ kappa____ phi______ frames
    -        0.0000  -99.0000   60.0000 52

 32 omega  -73.00  -19.00   1.0000   12.5000
omega____ theta____ kappa____ phi______ frames
    -      -54.7500   57.0000  120.0000 54

 33 omega -102.00  -74.00   1.0000   12.5000
omega____ theta____ kappa____ phi______ frames
    -      -54.7500  -57.0000  -30.0000 28

 34 omega  -67.00  -15.00   1.0000    5.0000
omega____ theta____ kappa____ phi______ frames
    -        0.0000  -77.0000 -180.0000 52

 35 omega -119.00  -40.00   1.0000   12.5000
omega____ theta____ kappa____ phi______ frames
    -      -54.7500  -57.0000  120.0000 79

 36 omega -112.00  -18.00   1.0000   12.5000
omega____ theta____ kappa____ phi______ frames
    -      -54.7500  125.0000  150.0000 94
;
_diffrn_measurement_device 'four-circle diffractometer'
_diffrn_measurement_device_type 'Xcalibur, Eos, Gemini ultra'
_diffrn_measurement_method '\w scans'
_diffrn_orient_matrix_UB_11 -0.0191800000
_diffrn_orient_matrix_UB_12 -0.0990951000
_diffrn_orient_matrix_UB_13 -0.0289209000
_diffrn_orient_matrix_UB_21 0.1013130000
_diffrn_orient_matrix_UB_22 -0.0111914000
_diffrn_orient_matrix_UB_23 -0.0198606000
_diffrn_orient_matrix_UB_31 0.0189389000
_diffrn_orient_matrix_UB_32 -0.0401574000
_diffrn_orient_matrix_UB_33 0.0769435000
_diffrn_radiation_monochromator mirror
_diffrn_radiation_probe x-ray
_diffrn_radiation_type CuK\a
_diffrn_radiation_wavelength 1.54184
_diffrn_reflns_av_R_equivalents 0.0687
_diffrn_reflns_av_unetI/netI 0.0380
_diffrn_reflns_laue_measured_fraction_full 0.998
_diffrn_reflns_laue_measured_fraction_max 0.993
_diffrn_reflns_limit_h_max 17
_diffrn_reflns_limit_h_min -16
_diffrn_reflns_limit_k_max 15
_diffrn_reflns_limit_k_min -17
_diffrn_reflns_limit_l_max 22
_diffrn_reflns_limit_l_min -15
_diffrn_reflns_number 25890
_diffrn_reflns_point_group_measured_fraction_full 0.998
_diffrn_reflns_point_group_measured_fraction_max 0.993
_diffrn_reflns_theta_full 67.684
_diffrn_reflns_theta_max 71.620
_diffrn_reflns_theta_min 4.855
_diffrn_source 'sealed X-ray tube'
_diffrn_source_type 'Enhance Ultra (Cu) X-ray Source'
_exptl_absorpt_coefficient_mu 4.750
_exptl_absorpt_correction_T_max 1.00000
_exptl_absorpt_correction_T_min 0.77825
_exptl_absorpt_correction_type multi-scan
_exptl_absorpt_process_details
;
CrysAlisPro, Agilent Technologies,
Version 1.171.37.34i (release 04-08-2014 CrysAlis171 .NET)
(compiled Aug  4 2014,14:34:23)
Empirical absorption correction using spherical harmonics,
 implemented in SCALE3 ABSPACK scaling algorithm.
;
_exptl_crystal_colour yellow
_exptl_crystal_colour_primary yellow
_exptl_crystal_density_diffrn 1.657
_exptl_crystal_description plate
_exptl_crystal_F_000 1943
_exptl_crystal_size_max 0.1
_exptl_crystal_size_mid 0.1
_exptl_crystal_size_min 0.03
_refine_diff_density_max 1.334
_refine_diff_density_min -0.698
_refine_diff_density_rms 0.098
_refine_ls_extinction_method none
_refine_ls_goodness_of_fit_ref 1.054
_refine_ls_hydrogen_treatment mixed
_refine_ls_matrix_type full
_refine_ls_number_parameters 287
_refine_ls_number_reflns 3721
_refine_ls_number_restraints 32
_refine_ls_restrained_S_all 1.055
_refine_ls_R_factor_all 0.0612
_refine_ls_R_factor_gt 0.0447
_refine_ls_shift/su_max 0.000
_refine_ls_shift/su_mean 0.000
_refine_ls_structure_factor_coef Fsqd
_refine_ls_weighting_details 'w=1/[\s^2^(Fo^2^)+(0.0634P)^2^+3.5500P] where P=(Fo^2^+2Fc^2^)/3'
_refine_ls_weighting_scheme calc
_refine_ls_wR_factor_gt 0.1075
_refine_ls_wR_factor_ref 0.1183
_reflns_Friedel_coverage 0.000
_reflns_number_gt 2838
_reflns_number_total 3721
_reflns_threshold_expression 'I > 2\s(I)'
_cod_data_source_file cifs.cif
_cod_data_source_block el643b
_cod_database_code 1540641
_shelxl_version_number 2014-1
_chemical_oxdiff_formula Y2C30H30N10O10
_shelx_space_group_comment
;
The symmetry employed for this shelxl refinement is uniquely defined
by the following loop, which should always be used as a source of
symmetry information in preference to the above space-group names.
They are only intended as comments.
;
_reflns_odcompleteness_completeness 99.92
_reflns_odcompleteness_iscentric 1
_reflns_odcompleteness_theta 66.97
_olex2_refinement_description
;
1. Fixed Uiso
 At 1.2 times of:
  All C(H) groups, All C(H,H) groups
 At 1.5 times of:
  All C(H,H,H) groups, All O(H) groups, All O(H,H) groups
2. Restrained distances
 C1-C2
 1.53 with sigma of 0.02
 C1-O1
 1.43 with sigma of 0.02
 C0AA-C1A
 1.43 with sigma of 0.02
 O005-C1A
 1.48 with sigma of 0.02
 O0-H0
 0.85 with sigma of 0.01
 C1A-H0
 2.019226 with sigma of 0.02
 Y001-H0
 3.100199 with sigma of 0.02
3. Rigid bond restraints
 C00M
 with sigma for 1-2 distances of 0.01 and sigma for 1-3 distances of 0.01
 O005
 with sigma for 1-2 distances of 0.01 and sigma for 1-3 distances of 0.01
 C2, O1, C1
 with sigma for 1-2 distances of 0.01 and sigma for 1-3 distances of 0.01
 O0, O005
 with sigma for 1-2 distances of 0.01 and sigma for 1-3 distances of 0.01
4. Uiso/Uaniso restraints and constraints
C1 \\sim O1 \\sim C2: within 1.7A with sigma of 0.04 and sigma for terminal
atoms of 0.08
O0 \\sim O005: within 1.7A with sigma of 0.04 and sigma for terminal atoms of
0.08
: with sigma of 0.1 and sigma for terminal atoms of 0.2
5. Rigid body (RIGU) restrains
 C1, O1, C2
 with sigma for 1-2 distances of 0.004 and sigma for 1-3 distances of 0.004
 O0, O005
 with sigma for 1-2 distances of 0.004 and sigma for 1-3 distances of 0.004
6. Others
 Fixed Sof: O005(0.6832) H00A(0.6832) H00B(0.6832) O1(0.6832) H1(0.6832)
 C1(0.6832) H1A(0.6832) H1B(0.6832) C2(0.6832) H2A(0.6832) H2B(0.6832)
 H2C(0.6832) C1A(0.3168) H1AA(0.3168) H1AB(0.3168) C0AA(0.3168) H0AA(0.3168)
 H0AB(0.3168) H0AC(0.3168) O0(0.3168) H0(0.3168)
7.a Rotating group:
 O005(H00A,H00B)
7.b Secondary CH2 refined with riding coordinates:
 C1(H1A,H1B), C1A(H1AA,H1AB)
7.c Aromatic/amide H refined with riding coordinates:
 C00I(H00I), C00J(H00J), C00K(H00K), C00L(H00L), C00M(H00M), C00N(H00N),
 C00O(H00O), C00P(H00P)
7.d Idealised Me refined as rotating group:
 C00Q(H00C,H00D,H00E), C2(H2A,H2B,H2C), C0AA(H0AA,H0AB,H0AC)
7.e Idealised tetrahedral OH refined as rotating group:
 O1(H1)
;
_olex2_submission_special_instructions 'No special instructions were received'

loop_
_space_group_symop_operation_xyz
'x, y, z'
'-x+1/2, -y, z+1/2'
'-x, y+1/2, -z+1/2'
'x+1/2, -y+1/2, -z'
'-x, -y, -z'
'x-1/2, y, -z-1/2'
'x, -y-1/2, z-1/2'
'-x-1/2, y-1/2, z'

loop_
_atom_site_label
_atom_site_type_symbol
_atom_site_fract_x
_atom_site_fract_y
_atom_site_fract_z
_atom_site_U_iso_or_equiv
_atom_site_adp_type
_atom_site_occupancy
_atom_site_site_symmetry_order
_atom_site_calc_flag
_atom_site_refinement_flags_posn
_atom_site_refinement_flags_adp
_atom_site_refinement_flags_occupancy
_atom_site_disorder_assembly
_atom_site_disorder_group
Y001 Y 0.43354(2) 0.44743(3) 0.42168(2) 0.02676(13) Uani 1 1 d D . . . .
O002 O 0.45074(17) 0.4459(2) 0.54781(14) 0.0288(6) Uani 1 1 d . . . . .
O003 O 0.32810(17) 0.4286(2) 0.33423(14) 0.0339(7) Uani 1 1 d . . . . .
O004 O 0.54819(17) 0.4192(2) 0.66636(15) 0.0345(7) Uani 1 1 d . . . . .
O005_a O 0.3362(4) 0.5689(4) 0.4568(4) 0.0355(17) Uiso 0.6832 1 d D U P A 1
H00A_a H 0.3605 0.6224 0.4455 0.053 Uiso 0.6832 1 d GR . P A 1
H00B_a H 0.3254 0.5688 0.5040 0.053 Uiso 0.6832 1 d GR . P A 1
N006 N 0.2924(2) 0.3785(2) 0.46744(17) 0.0302(7) Uani 1 1 d . . . . .
N007 N 0.2212(2) 0.3697(3) 0.41553(17) 0.0318(7) Uani 1 1 d . . . . .
N008 N 0.0489(2) 0.4109(3) 0.17884(17) 0.0311(7) Uani 1 1 d . . . . .
O009 O 0.4327(2) 0.2733(3) 0.3933(2) 0.0523(9) Uani 1 1 d . . . . .
O00A O 0.5420(3) 0.3198(3) 0.45862(19) 0.0557(9) Uani 1 1 d . . . . .
N00B N 0.5069(3) 0.2557(3) 0.4198(2) 0.0453(9) Uani 1 1 d . . . . .
O00C O 0.5481(3) 0.1821(3) 0.4078(2) 0.0695(12) Uani 1 1 d . . . . .
C00D C 0.2478(2) 0.3989(3) 0.3510(2) 0.0299(8) Uani 1 1 d . . . . .
C00E C 0.3268(3) 0.3500(3) 0.5965(2) 0.0296(8) Uani 1 1 d . . . . .
C00F C 0.4132(2) 0.3912(3) 0.6007(2) 0.0281(8) Uani 1 1 d . . . . .
C00G C 0.4629(3) 0.3784(3) 0.6658(2) 0.0314(8) Uani 1 1 d . . . . .
C00H C 0.1782(2) 0.3994(3) 0.2921(2) 0.0302(8) Uani 1 1 d . . . . .
C00I C 0.2037(3) 0.4157(3) 0.2200(2) 0.0306(8) Uani 1 1 d . . . . .
H00I H 0.2661 0.4240 0.2080 0.037 Uiso 1 1 calc R . . . .
C00J C 0.4268(3) 0.3325(3) 0.7265(2) 0.0374(9) Uani 1 1 d . . . . .
H00J H 0.4612 0.3267 0.7704 0.045 Uiso 1 1 calc R . . . .
C00K C 0.2686(2) 0.3508(3) 0.5322(2) 0.0311(9) Uani 1 1 d . . . . .
H00K H 0.2080 0.3291 0.5382 0.037 Uiso 1 1 calc R . . . .
C00L C 0.1386(3) 0.4198(3) 0.1656(2) 0.0331(9) Uani 1 1 d . . . . .
H00L H 0.1579 0.4294 0.1165 0.040 Uiso 1 1 calc R . . . .
C00M C 0.0853(3) 0.3877(3) 0.3063(2) 0.0368(10) Uani 1 1 d . U . . .
H00M H 0.0647 0.3751 0.3547 0.044 Uiso 1 1 calc R . . . .
C00N C 0.0240(3) 0.3948(3) 0.2491(2) 0.0378(10) Uani 1 1 d . . . . .
H00N H -0.0389 0.3880 0.2597 0.045 Uiso 1 1 calc R . . . .
C00O C 0.2912(3) 0.3036(3) 0.6578(2) 0.0371(9) Uani 1 1 d . . . . .
H00O H 0.2320 0.2773 0.6550 0.045 Uiso 1 1 calc R . . . .
C00P C 0.3397(3) 0.2954(3) 0.7217(2) 0.0421(11) Uani 1 1 d . . . . .
H00P H 0.3137 0.2642 0.7627 0.050 Uiso 1 1 calc R . . . .
C00Q C 0.6114(3) 0.3857(4) 0.7201(3) 0.0501(13) Uani 1 1 d . . . . .
H00C H 0.6727 0.4081 0.7082 0.075 Uiso 1 1 calc GR . . . .
H00D H 0.6111 0.3173 0.7202 0.075 Uiso 1 1 calc GR . . . .
H00E H 0.5938 0.4087 0.7688 0.075 Uiso 1 1 calc GR . . . .
O1_a O 0.1631(5) 0.5986(5) 0.4299(5) 0.089(2) Uani 0.6832 1 d D U P B 1
H1_a H 0.1915 0.5592 0.4046 0.133 Uiso 0.6832 1 calc GR . P B 1
C1_a C 0.1026(7) 0.5508(8) 0.4802(6) 0.083(3) Uani 0.6832 1 d D U P B 1
H1A_a H 0.1149 0.4829 0.4789 0.100 Uiso 0.6832 1 calc R . P B 1
H1B_a H 0.0386 0.5611 0.4653 0.100 Uiso 0.6832 1 calc R . P B 1
C2_a C 0.1171(9) 0.5868(12) 0.5553(7) 0.121(5) Uani 0.6832 1 d D U P B 1
H2A_a H 0.0805 0.6432 0.5625 0.182 Uiso 0.6832 1 calc GR . P B 1
H2B_a H 0.1816 0.6018 0.5622 0.182 Uiso 0.6832 1 calc GR . P B 1
H2C_a H 0.0988 0.5393 0.5911 0.182 Uiso 0.6832 1 calc GR . P B 1
C1A_b C 0.2421(8) 0.6097(12) 0.4443(9) 0.060(5) Uani 0.3168 1 d D . P A 2
H1AA_b H 0.2368 0.6733 0.4236 0.072 Uiso 0.3168 1 calc R . P A 2
H1AB_b H 0.2204 0.5657 0.4062 0.072 Uiso 0.3168 1 calc R . P A 2
C0AA_b C 0.1805(10) 0.6034(14) 0.5065(10) 0.062(5) Uani 0.3168 1 d D . P A 2
H0AA_b H 0.1189 0.6202 0.4908 0.093 Uiso 0.3168 1 calc GR . P A 2
H0AB_b H 0.2006 0.6463 0.5451 0.093 Uiso 0.3168 1 calc GR . P A 2
H0AC_b H 0.1806 0.5394 0.5255 0.093 Uiso 0.3168 1 calc GR . P A 2
O0_b O 0.3383(8) 0.5910(9) 0.4568(7) 0.031(3) Uiso 0.3168 1 d D U P A 2
H0_b H 0.367(3) 0.636(4) 0.478(7) 0.047 Uiso 0.3168 1 d DR . P C 2

loop_
_atom_site_aniso_label
_atom_site_aniso_U_11
_atom_site_aniso_U_22
_atom_site_aniso_U_33
_atom_site_aniso_U_23
_atom_site_aniso_U_13
_atom_site_aniso_U_12
Y001 0.01711(18) 0.0489(2) 0.01430(18) 0.00004(13) -0.00029(11) -0.00361(13)
O002 0.0223(13) 0.0492(16) 0.0148(13) 0.0018(11) 0.0004(10) -0.0074(11)
O003 0.0199(13) 0.0624(19) 0.0195(13) 0.0032(12) -0.0021(10) -0.0070(12)
O004 0.0228(13) 0.0585(18) 0.0223(14) 0.0068(13) -0.0061(11) -0.0018(12)
N006 0.0200(15) 0.050(2) 0.0204(15) -0.0006(14) -0.0021(12) -0.0056(13)
N007 0.0187(15) 0.055(2) 0.0215(16) 0.0027(15) -0.0042(12) -0.0060(14)
N008 0.0212(16) 0.051(2) 0.0214(16) -0.0026(15) -0.0057(12) -0.0020(14)
O009 0.0333(17) 0.058(2) 0.066(2) -0.0086(18) 0.0084(16) -0.0039(15)
O00A 0.080(2) 0.055(2) 0.0328(18) -0.0030(16) -0.0131(17) -0.0044(18)
N00B 0.053(2) 0.050(2) 0.033(2) -0.0031(18) -0.0015(18) -0.0081(19)
O00C 0.068(3) 0.063(3) 0.077(3) -0.020(2) -0.015(2) 0.017(2)
C00D 0.0207(17) 0.047(2) 0.0223(18) -0.0044(17) -0.0024(15) -0.0010(16)
C00E 0.0261(19) 0.043(2) 0.0193(18) 0.0043(16) 0.0007(14) -0.0022(16)
C00F 0.0237(18) 0.043(2) 0.0173(17) 0.0016(16) 0.0022(14) -0.0016(16)
C00G 0.0235(18) 0.044(2) 0.027(2) 0.0005(18) -0.0017(15) -0.0027(16)
C00H 0.0224(18) 0.047(2) 0.0207(18) -0.0005(17) -0.0046(14) 0.0013(16)
C00I 0.0214(18) 0.045(2) 0.0254(19) -0.0009(17) -0.0009(15) 0.0009(16)
C00J 0.035(2) 0.056(3) 0.022(2) 0.0096(19) -0.0034(16) -0.0036(19)
C00K 0.0213(18) 0.053(3) 0.0188(18) 0.0003(17) 0.0006(14) -0.0043(17)
C00L 0.025(2) 0.050(2) 0.0239(19) -0.0004(18) 0.0000(15) 0.0030(17)
C00M 0.0245(19) 0.060(3) 0.026(2) 0.0007(19) -0.0019(15) -0.0065(18)
C00N 0.0206(19) 0.064(3) 0.029(2) 0.001(2) -0.0033(16) -0.0039(18)
C00O 0.030(2) 0.052(3) 0.029(2) 0.0046(19) 0.0004(17) -0.0105(18)
C00P 0.041(2) 0.059(3) 0.026(2) 0.010(2) 0.0030(18) -0.010(2)
C00Q 0.034(2) 0.068(3) 0.049(3) 0.021(2) -0.021(2) -0.008(2)
O1_a 0.055(4) 0.097(5) 0.115(6) 0.010(4) 0.002(3) 0.019(4)
C1_a 0.067(6) 0.089(7) 0.093(6) -0.006(5) 0.002(5) 0.017(5)
C2_a 0.071(7) 0.184(14) 0.109(7) -0.046(7) 0.012(6) -0.023(8)
C1A_b 0.040(9) 0.062(11) 0.078(12) -0.016(9) -0.006(8) -0.013(8)
C0AA_b 0.029(8) 0.083(13) 0.073(12) -0.029(11) 0.010(8) 0.003(8)

loop_
_atom_type_symbol
_atom_type_description
_atom_type_scat_dispersion_real
_atom_type_scat_dispersion_imag
_atom_type_scat_source
C C 0.0181 0.0091 'International Tables Vol C Tables 4.2.6.8 and 6.1.1.4'
H H 0.0000 0.0000 'International Tables Vol C Tables 4.2.6.8 and 6.1.1.4'
N N 0.0311 0.0180 'International Tables Vol C Tables 4.2.6.8 and 6.1.1.4'
O O 0.0492 0.0322 'International Tables Vol C Tables 4.2.6.8 and 6.1.1.4'
Y Y -0.2670 2.0244 'International Tables Vol C Tables 4.2.6.8 and 6.1.1.4'

loop_
_geom_angle_atom_site_label_1
_geom_angle_atom_site_label_2
_geom_angle_atom_site_label_3
_geom_angle
_geom_angle_site_symmetry_1
_geom_angle_site_symmetry_3
O002 Y001 Y001 35.67(6) 5_666 5_666
O002 Y001 Y001 36.41(6) . 5_666
O002 Y001 O002 72.08(10) . 5_666
O002 Y001 O004 129.10(10) . 5_666
O002 Y001 O004 65.09(9) 5_666 5_666
O002 Y001 O005_a 78.57(18) . .
O002 Y001 N006 142.69(10) 5_666 .
O002 Y001 N006 75.52(10) . .
O002 Y001 N008 79.78(10) 5_666 6_656
O002 Y001 N008 129.72(10) . 6_656
O002 Y001 O009 133.43(10) 5_666 .
O002 Y001 O009 101.13(11) . .
O002 Y001 O00A 70.02(11) . .
O002 Y001 O00A 87.20(11) 5_666 .
O002 Y001 N00B 110.09(10) 5_666 .
O002 Y001 N00B 87.86(10) . .
O002 Y001 O0_b 79.3(3) 5_666 .
O002 Y001 O0_b 79.6(3) . .
O003 Y001 Y001 160.88(8) . 5_666
O003 Y001 O002 141.43(9) . .
O003 Y001 O002 138.29(10) . 5_666
O003 Y001 O004 73.20(9) . 5_666
O003 Y001 O005_a 82.03(17) . .
O003 Y001 N006 66.83(10) . .
O003 Y001 N008 85.68(10) . 6_656
O003 Y001 O009 74.59(11) . .
O003 Y001 O00A 122.75(11) . .
O003 Y001 N00B 97.62(11) . .
O003 Y001 O0_b 84.1(3) . .
O004 Y001 Y001 97.11(6) 5_666 5_666
O004 Y001 N008 68.07(10) 5_666 6_656
O004 Y001 O009 128.07(11) 5_666 .
O004 Y001 O00A 131.02(11) 5_666 .
O004 Y001 N00B 131.51(10) 5_666 .
O004 Y001 O0_b 66.9(3) 5_666 .
O005_a Y001 Y001 79.19(16) . 5_666
O005_a Y001 O002 83.92(17) . 5_666
O005_a Y001 O004 70.98(17) . 5_666
O005_a Y001 N006 71.86(18) . .
O005_a Y001 N008 139.04(18) . 6_656
O005_a Y001 O009 141.28(17) . .
O005_a Y001 O00A 148.58(18) . .
O005_a Y001 N00B 156.62(18) . .
N006 Y001 Y001 110.06(7) . 5_666
N006 Y001 O004 128.07(10) . 5_666
N006 Y001 N008 136.57(11) . 6_656
N006 Y001 O009 70.70(11) . .
N006 Y001 O00A 98.78(12) . .
N006 Y001 N00B 86.42(12) . .
N006 Y001 O0_b 77.1(3) . .
N008 Y001 Y001 106.32(7) 6_656 5_666
N008 Y001 N00B 63.75(11) 6_656 .
N008 Y001 O0_b 134.9(3) 6_656 .
O009 Y001 Y001 123.17(9) . 5_666
O009 Y001 N008 69.89(11) . 6_656
O009 Y001 N00B 24.21(10) . .
O009 Y001 O0_b 146.3(3) . .
O00A Y001 Y001 76.12(8) . 5_666
O00A Y001 N008 67.76(11) . 6_656
O00A Y001 O009 49.16(11) . .
O00A Y001 N00B 25.26(11) . .
O00A Y001 O0_b 149.3(3) . .
N00B Y001 Y001 101.03(8) . 5_666
O0_b Y001 Y001 76.9(3) . 5_666
O0_b Y001 N00B 161.3(3) . .
Y001 O002 Y001 107.92(10) . 5_666
C00F O002 Y001 131.7(2) . .
C00F O002 Y001 120.0(2) . 5_666
C00D O003 Y001 120.3(2) . .
C00G O004 Y001 114.5(2) . 5_666
C00G O004 C00Q 116.8(3) . .
C00Q O004 Y001 128.5(3) . 5_666
Y001 O005_a H00A_a 109.8 . .
Y001 O005_a H00B_a 112.3 . .
H00A_a O005_a H00B_a 108.1 . .
N007 N006 Y001 115.8(2) . .
C00K N006 Y001 131.7(3) . .
C00K N006 N007 112.5(3) . .
C00D N007 N006 110.5(3) . .
C00L N008 Y001 120.2(3) . 6_556
C00L N008 C00N 116.8(3) . .
C00N N008 Y001 122.3(2) . 6_556
N00B O009 Y001 96.7(3) . .
N00B O00A Y001 96.9(3) . .
O009 N00B Y001 59.1(2) . .
O009 N00B O00A 115.8(4) . .
O009 N00B O00C 122.9(4) . .
O00A N00B Y001 57.9(2) . .
O00C N00B Y001 167.3(4) . .
O00C N00B O00A 121.2(4) . .
O003 C00D N007 126.3(3) . .
O003 C00D C00H 117.2(3) . .
N007 C00D C00H 116.5(3) . .
C00F C00E C00K 125.1(3) . .
C00O C00E C00F 119.7(4) . .
C00O C00E C00K 115.3(3) . .
O002 C00F C00E 124.9(3) . .
O002 C00F C00G 117.6(3) . .
C00E C00F C00G 117.5(3) . .
O004 C00G C00F 114.9(3) . .
O004 C00G C00J 122.6(4) . .
C00J C00G C00F 122.4(4) . .
C00I C00H C00D 120.0(3) . .
C00I C00H C00M 117.3(4) . .
C00M C00H C00D 122.6(4) . .
C00H C00I H00I 120.0 . .
C00L C00I C00H 120.0(4) . .
C00L C00I H00I 120.0 . .
C00G C00J H00J 120.6 . .
C00P C00J C00G 118.8(4) . .
C00P C00J H00J 120.6 . .
N006 C00K C00E 125.4(3) . .
N006 C00K H00K 117.3 . .
C00E C00K H00K 117.3 . .
N008 C00L C00I 123.2(4) . .
N008 C00L H00L 118.4 . .
C00I C00L H00L 118.4 . .
C00H C00M H00M 120.4 . .
C00N C00M C00H 119.2(4) . .
C00N C00M H00M 120.4 . .
N008 C00N C00M 123.4(4) . .
N008 C00N H00N 118.3 . .
C00M C00N H00N 118.3 . .
C00E C00O H00O 119.2 . .
C00P C00O C00E 121.6(4) . .
C00P C00O H00O 119.2 . .
C00J C00P H00P 120.0 . .
C00O C00P C00J 120.0(4) . .
C00O C00P H00P 120.0 . .
O004 C00Q H00C 109.5 . .
O004 C00Q H00D 109.5 . .
O004 C00Q H00E 109.5 . .
H00C C00Q H00D 109.5 . .
H00C C00Q H00E 109.5 . .
H00D C00Q H00E 109.5 . .
C1_a O1_a H1_a 109.5 . .
O1_a C1_a H1A_a 109.8 . .
O1_a C1_a H1B_a 109.8 . .
O1_a C1_a C2_a 109.4(10) . .
H1A_a C1_a H1B_a 108.2 . .
C2_a C1_a H1A_a 109.8 . .
C2_a C1_a H1B_a 109.8 . .
C1_a C2_a H2A_a 109.5 . .
C1_a C2_a H2B_a 109.5 . .
C1_a C2_a H2C_a 109.5 . .
H2A_a C2_a H2B_a 109.5 . .
H2A_a C2_a H2C_a 109.5 . .
H2B_a C2_a H2C_a 109.5 . .
H1AA_b C1A_b H1AB_b 107.1 . .
C0AA_b C1A_b H1AA_b 107.8 . .
C0AA_b C1A_b H1AB_b 107.8 . .
C0AA_b C1A_b O0_b 118.1(14) . .
O0_b C1A_b H1AA_b 107.8 . .
O0_b C1A_b H1AB_b 107.8 . .
C1A_b C0AA_b H0AA_b 109.5 . .
C1A_b C0AA_b H0AB_b 109.5 . .
C1A_b C0AA_b H0AC_b 109.5 . .
H0AA_b C0AA_b H0AB_b 109.5 . .
H0AA_b C0AA_b H0AC_b 109.5 . .
H0AB_b C0AA_b H0AC_b 109.5 . .
Y001 O0_b H0_b 116.5(18) . .
C1A_b O0_b Y001 129.5(9) . .
C1A_b O0_b H0_b 114(2) . .

loop_
_geom_bond_atom_site_label_1
_geom_bond_atom_site_label_2
_geom_bond_distance
_geom_bond_site_symmetry_2
Y001 Y001 3.7720(6) 5_666
Y001 O002 2.312(3) .
Y001 O002 2.353(3) 5_666
Y001 O003 2.239(3) .
Y001 O004 2.509(3) 5_666
Y001 O005_a 2.342(6) .
Y001 N006 2.444(3) .
Y001 N008 2.550(3) 6_656
Y001 O009 2.549(4) .
Y001 O00A 2.518(4) .
Y001 N00B 2.951(4) .
Y001 O0_b 2.570(13) .
O002 Y001 2.353(3) 5_666
O002 C00F 1.359(5) .
O003 C00D 1.290(4) .
O004 Y001 2.509(3) 5_666
O004 C00G 1.384(4) .
O004 C00Q 1.433(5) .
O005_a H00A_a 0.8710 .
O005_a H00B_a 0.8728 .
N006 N007 1.416(4) .
N006 C00K 1.294(5) .
N007 C00D 1.308(5) .
N008 Y001 2.550(3) 6_556
N008 C00L 1.345(5) .
N008 C00N 1.350(5) .
O009 N00B 1.219(5) .
O00A N00B 1.269(5) .
N00B O00C 1.237(5) .
C00D C00H 1.483(5) .
C00E C00F 1.402(5) .
C00E C00K 1.450(5) .
C00E C00O 1.401(5) .
C00F C00G 1.405(5) .
C00G C00J 1.390(6) .
C00H C00I 1.385(5) .
C00H C00M 1.399(5) .
C00I H00I 0.9500 .
C00I C00L 1.378(5) .
C00J H00J 0.9500 .
C00J C00P 1.390(6) .
C00K H00K 0.9500 .
C00L H00L 0.9500 .
C00M H00M 0.9500 .
C00M C00N 1.381(5) .
C00N H00N 0.9500 .
C00O H00O 0.9500 .
C00O C00P 1.370(6) .
C00P H00P 0.9500 .
C00Q H00C 0.9800 .
C00Q H00D 0.9800 .
C00Q H00E 0.9800 .
O1_a H1_a 0.8400 .
O1_a C1_a 1.449(11) .
C1_a H1A_a 0.9900 .
C1_a H1B_a 0.9900 .
C1_a C2_a 1.478(12) .
C2_a H2A_a 0.9800 .
C2_a H2B_a 0.9800 .
C2_a H2C_a 0.9800 .
C1A_b H1AA_b 0.9900 .
C1A_b H1AB_b 0.9900 .
C1A_b C0AA_b 1.453(16) .
C1A_b O0_b 1.456(18) .
C0AA_b H0AA_b 0.9800 .
C0AA_b H0AB_b 0.9800 .
C0AA_b H0AC_b 0.9800 .
O0_b H0_b 0.865(10) .

loop_
_geom_torsion_atom_site_label_1
_geom_torsion_atom_site_label_2
_geom_torsion_atom_site_label_3
_geom_torsion_atom_site_label_4
_geom_torsion
_geom_torsion_site_symmetry_1
Y001 O002 C00F C00E 157.1(3) 5_666
Y001 O002 C00F C00E -30.2(6) .
Y001 O002 C00F C00G -19.8(5) 5_666
Y001 O002 C00F C00G 153.0(3) .
Y001 O003 C00D N007 -6.2(6) .
Y001 O003 C00D C00H 172.5(3) .
Y001 O004 C00G C00F 23.3(4) 5_666
Y001 O004 C00G C00J -153.4(4) 5_666
Y001 N006 N007 C00D 1.9(4) .
Y001 N006 C00K C00E -3.6(7) .
Y001 N008 C00L C00I 169.4(3) 6_556
Y001 N008 C00N C00M -170.7(4) 6_556
Y001 O009 N00B O00A 11.8(4) .
Y001 O009 N00B O00C -165.2(4) .
Y001 O00A N00B O009 -12.0(4) .
Y001 O00A N00B O00C 165.1(4) .
O002 C00F C00G O004 -3.9(5) .
O002 C00F C00G C00J 172.7(4) .
O003 C00D C00H C00I 10.9(6) .
O003 C00D C00H C00M -166.4(4) .
O004 C00G C00J C00P 178.5(4) .
N006 N007 C00D O003 2.5(6) .
N006 N007 C00D C00H -176.2(3) .
N007 N006 C00K C00E 179.1(4) .
N007 C00D C00H C00I -170.3(4) .
N007 C00D C00H C00M 12.4(6) .
C00D C00H C00I C00L -177.5(4) .
C00D C00H C00M C00N 176.0(4) .
C00E C00F C00G O004 179.0(4) .
C00E C00F C00G C00J -4.4(6) .
C00E C00O C00P C00J -0.8(7) .
C00F C00E C00K N006 9.5(7) .
C00F C00E C00O C00P -1.6(7) .
C00F C00G C00J C00P 2.1(7) .
C00G C00J C00P C00O 0.5(7) .
C00H C00I C00L N008 1.6(7) .
C00H C00M C00N N008 1.3(7) .
C00I C00H C00M C00N -1.4(7) .
C00K N006 N007 C00D 179.7(4) .
C00K C00E C00F O002 7.3(7) .
C00K C00E C00F C00G -175.8(4) .
C00K C00E C00O C00P 178.3(4) .
C00L N008 C00N C00M 0.2(7) .
C00M C00H C00I C00L 0.0(6) .
C00N N008 C00L C00I -1.7(6) .
C00O C00E C00F O002 -172.9(4) .
C00O C00E C00F C00G 4.0(6) .
C00O C00E C00K N006 -170.4(4) .
C00Q O004 C00G C00F -161.5(4) .
C00Q O004 C00G C00J 21.8(6) .
C0AA_b C1A_b O0_b Y001 105.7(16) .
